data_7705064
loop_
_publ_author_name
'Shen, Yang-Lin'
'Jin, Jun-Ling'
'Xie, Yun-Peng'
'Lu, Xing'

_publ_section_title
;
 <i>tert</i>-Butyl thiol and pyridine ligand co-protected 50-nuclei
 clusters: the effect of pyridines on Ag-SR bonds.
;
_journal_issue 36
_journal_name_full 'Dalton transactions (Cambridge, England : 2003)'
_journal_page_first 12574
_journal_page_last 12580
_journal_paper_doi 10.1039/d0dt02003f
_journal_volume 49
_journal_year 2020
_chemical_formula_sum 'C77 H94 Ag10 F12 N9 O8 S6'
_chemical_formula_weight 2772.67
_space_group_crystal_system triclinic
_space_group_IT_number 2
_space_group_name_Hall '-P 1'
_space_group_name_H-M_alt 'P -1'
_atom_sites_solution_hydrogens geom
_audit_creation_method SHELXL-2014/7
_audit_update_record
;
2020-04-27 deposited with the CCDC.	2020-08-07 downloaded from the CCDC.
;
_cell_angle_alpha 70.25(13)
_cell_angle_beta 82.72(12)
_cell_angle_gamma 89.18(14)
_cell_formula_units_Z 1
_cell_length_a 12.36(6)
_cell_length_b 13.39(6)
_cell_length_c 14.98(7)
_cell_measurement_reflns_used 364
_cell_measurement_temperature 173(2)
_cell_measurement_theta_max 19.6768
_cell_measurement_theta_min 3.4541
_cell_volume 2313(19)
_computing_cell_refinement 'SAINT (Bruker, 2014)'
_computing_data_collection 'Apex2 (Bruker, 2014)'
_computing_data_reduction 'SAINT (Bruker, 2014)'
_computing_structure_refinement 'SHELXL-2014/7 (Sheldrick, 2014)'
_computing_structure_solution 'SHELXTL XT-2014/4 (Sheldrick, 2014)'
_diffrn_ambient_temperature 173(2)
_diffrn_measured_fraction_theta_full 0.976
_diffrn_measured_fraction_theta_max 0.976
_diffrn_measurement_device_type 'Bruker D8 Quest'
_diffrn_radiation_type MoK\a
_diffrn_radiation_wavelength 0.71073
_diffrn_reflns_av_R_equivalents 0.0212
_diffrn_reflns_av_unetI/netI 0.0365
_diffrn_reflns_Laue_measured_fraction_full 0.976
_diffrn_reflns_Laue_measured_fraction_max 0.976
_diffrn_reflns_limit_h_max 8
_diffrn_reflns_limit_h_min -14
_diffrn_reflns_limit_k_max 15
_diffrn_reflns_limit_k_min -15
_diffrn_reflns_limit_l_max 17
_diffrn_reflns_limit_l_min -17
_diffrn_reflns_number 13362
_diffrn_reflns_point_group_measured_fraction_full 0.976
_diffrn_reflns_point_group_measured_fraction_max 0.976
_diffrn_reflns_theta_full 25.026
_diffrn_reflns_theta_max 25.026
_diffrn_reflns_theta_min 2.914
_exptl_absorpt_coefficient_mu 2.282
_exptl_absorpt_correction_type multi-scan
_exptl_absorpt_process_details SADABS
_exptl_crystal_colour colorless
_exptl_crystal_density_diffrn 1.991
_exptl_crystal_description bulk
_exptl_crystal_F_000 1357
_exptl_crystal_size_max 0.148
_exptl_crystal_size_mid 0.124
_exptl_crystal_size_min 0.105
_exptl_transmission_factor_max 0.7452
_exptl_transmission_factor_min 0.5807
_refine_diff_density_max 1.730
_refine_diff_density_min -1.035
_refine_diff_density_rms 0.177
_refine_ls_extinction_method none
_refine_ls_goodness_of_fit_ref 1.183
_refine_ls_hydrogen_treatment constr
_refine_ls_matrix_type full
_refine_ls_number_parameters 564
_refine_ls_number_reflns 7987
_refine_ls_number_restraints 16
_refine_ls_restrained_S_all 1.187
_refine_ls_R_factor_all 0.0730
_refine_ls_R_factor_gt 0.0534
_refine_ls_shift/su_max 0.002
_refine_ls_shift/su_mean 0.000
_refine_ls_structure_factor_coef Fsqd
_refine_ls_weighting_details 'w=1/[\s^2^(Fo^2^)+(0.0132P)^2^+26.5161P] where P=(Fo^2^+2Fc^2^)/3'
_refine_ls_weighting_scheme calc
_refine_ls_wR_factor_gt 0.1106
_refine_ls_wR_factor_ref 0.1268
_reflns_Friedel_coverage 0.000
_reflns_number_gt 6403
_reflns_number_total 7987
_reflns_threshold_expression 'I > 2\s(I)'
_cod_data_source_file d0dt02003f2.cif
_cod_data_source_block Compound2
_cod_depositor_comments
;
The following automatic conversions were performed:

data item '_exptl_absorpt_correction_type' value 'Multi-scan' was
changed to 'multi-scan' in accordance with the
/home/data/users/saulius/crontab/automatic-downloads/rss-feeds/RSC/lib/dictionaries/cif_core.dic
dictionary named 'cif_core.dic' version 2.4.2 last updated on
2011-04-26.

Automatic conversion script
Id: cif_fix_values 7556 2019-12-06 15:28:31Z antanas 

 Adding full bibliography for 7705063--7705068.cif.
;
_cod_original_cell_volume 2313(18)
_cod_database_code 7705064
_shelx_shelxl_version_number 2014/7
_shelx_space_group_comment
;
The symmetry employed for this shelxl refinement is uniquely defined
by the following loop, which should always be used as a source of
symmetry information in preference to the above space-group names.
They are only intended as comments.
;
_shelx_estimated_absorpt_t_min 0.5807
_shelx_estimated_absorpt_t_max 0.7452

loop_
_space_group_symop_operation_xyz
'x, y, z'
'-x, -y, -z'

loop_
_atom_site_label
_atom_site_type_symbol
_atom_site_fract_x
_atom_site_fract_y
_atom_site_fract_z
_atom_site_U_iso_or_equiv
_atom_site_adp_type
_atom_site_occupancy
_atom_site_site_symmetry_order
_atom_site_calc_flag
_atom_site_refinement_flags_posn
_atom_site_refinement_flags_adp
_atom_site_refinement_flags_occupancy
_atom_site_disorder_assembly
_atom_site_disorder_group
Ag1 Ag 0.09358(5) 0.46774(4) 0.42563(4) 0.02990(15) Uani 1 1 d . . . . .
Ag2 Ag 0.10562(5) 0.67598(5) 0.24641(4) 0.03546(16) Uani 1 1 d . . . . .
Ag3 Ag 0.10468(5) 0.25897(5) 0.60543(4) 0.03609(16) Uani 1 1 d . . . . .
Ag4 Ag 0.15310(6) 0.54695(5) 0.57371(5) 0.03963(17) Uani 1 1 d . . . . .
Ag5A Ag 0.1838(2) 0.76498(17) 0.4486(3) 0.0482(9) Uani 0.913(13) 1 d . . P A 1
Ag5B Ag 0.1557(18) 0.7765(8) 0.4100(15) 0.033(4) Uani 0.087(13) 1 d . . P A 2
S1 S 0.00145(14) 0.30566(13) 0.46423(13) 0.0248(4) Uani 1 1 d . . . . .
S2 S 0.21094(14) 0.61713(13) 0.38610(13) 0.0249(4) Uani 1 1 d . . . . .
S3 S 0.09134(14) 0.37782(13) 0.68935(13) 0.0251(4) Uani 1 1 d . . . . .
F1 F 0.4218(8) 0.5967(6) 0.7567(6) 0.106(3) Uani 1 1 d . . . . .
F2 F 0.5136(6) 0.7101(8) 0.6422(7) 0.105(3) Uani 1 1 d . . . . .
F3 F 0.4007(6) 0.7497(6) 0.7331(6) 0.087(2) Uani 1 1 d . . . . .
F4 F -0.0285(10) 1.0273(7) 0.1075(8) 0.145(4) Uani 1 1 d . . . . .
F5 F 0.1410(10) 1.0549(6) 0.0724(6) 0.137(4) Uani 1 1 d . . . . .
F6 F 0.0634(9) 1.0843(5) 0.1846(6) 0.117(3) Uani 1 1 d . . . . .
O1 O 0.1258(5) 0.8588(4) 0.1697(4) 0.0432(14) Uani 1 1 d . . . . .
O2 O 0.0307(5) 0.8897(4) 0.2897(4) 0.0455(15) Uani 1 1 d . . . . .
O3 O 0.3090(6) 0.6032(5) 0.6195(5) 0.061(2) Uani 1 1 d . . . . .
O4 O 0.2959(8) 0.7653(5) 0.5838(7) 0.082(3) Uani 1 1 d . . . . .
N1 N 0.2749(5) 0.9136(5) 0.3678(6) 0.0380(16) Uani 1 1 d . . . . .
N2 N 0.2351(6) 0.1462(5) 0.6136(5) 0.0383(16) Uani 1 1 d . . . . .
N3 N 0.1533(6) 0.6687(6) 0.0968(5) 0.0421(17) Uani 1 1 d . . . . .
N4 N 0.5062(15) 0.6331(16) 0.9413(16) 0.174(8) Uani 1 1 d D . . . .
C1 C 0.1751(6) 0.3423(5) 0.7855(6) 0.0295(17) Uani 1 1 d . . . . .
C2 C 0.1397(7) 0.2342(6) 0.8532(6) 0.041(2) Uani 1 1 d . . . . .
H2A H 0.1824 0.2151 0.9071 0.061 Uiso 1 1 calc R U . . .
H2B H 0.1513 0.1825 0.8199 0.061 Uiso 1 1 calc R U . . .
H2C H 0.0620 0.2339 0.8771 0.061 Uiso 1 1 calc R U . . .
C3 C 0.2943(6) 0.3485(6) 0.7454(6) 0.0367(18) Uani 1 1 d . . . . .
H3A H 0.3151 0.4219 0.7055 0.055 Uiso 1 1 calc R U . . .
H3B H 0.3063 0.3024 0.7066 0.055 Uiso 1 1 calc R U . . .
H3C H 0.3386 0.3253 0.7982 0.055 Uiso 1 1 calc R U . . .
C4 C 0.1604(8) 0.4171(7) 0.8384(6) 0.044(2) Uani 1 1 d . . . . .
H4A H 0.0832 0.4174 0.8632 0.066 Uiso 1 1 calc R U . . .
H4B H 0.1843 0.4886 0.7954 0.066 Uiso 1 1 calc R U . . .
H4C H 0.2039 0.3953 0.8917 0.066 Uiso 1 1 calc R U . . .
C5 C 0.0490(7) 0.2530(6) 0.3728(6) 0.0343(18) Uani 1 1 d . . . . .
C6 C 0.0259(8) 0.1403(7) 0.4165(7) 0.052(2) Uani 1 1 d . . . . .
H6A H 0.0558 0.1040 0.3724 0.078 Uiso 1 1 calc R U . . .
H6B H -0.0533 0.1271 0.4312 0.078 Uiso 1 1 calc R U . . .
H6C H 0.0594 0.1132 0.4757 0.078 Uiso 1 1 calc R U . . .
C7 C -0.0139(10) 0.2977(9) 0.2877(7) 0.065(3) Uani 1 1 d . . . . .
H7A H 0.0136 0.2682 0.2378 0.098 Uiso 1 1 calc R U . . .
H7B H -0.0043 0.3751 0.2623 0.098 Uiso 1 1 calc R U . . .
H7C H -0.0916 0.2785 0.3080 0.098 Uiso 1 1 calc R U . . .
C8 C 0.1686(8) 0.2803(8) 0.3426(7) 0.051(2) Uani 1 1 d . . . . .
H8A H 0.2084 0.2507 0.3979 0.077 Uiso 1 1 calc R U . . .
H8B H 0.1797 0.3576 0.3172 0.077 Uiso 1 1 calc R U . . .
H8C H 0.1959 0.2503 0.2930 0.077 Uiso 1 1 calc R U . . .
C9 C 0.3541(6) 0.5859(6) 0.3629(6) 0.0303(17) Uani 1 1 d . . . . .
C10 C 0.3715(7) 0.4852(7) 0.4343(7) 0.047(2) Uani 1 1 d . . . . .
H10A H 0.3203 0.4314 0.4315 0.070 Uiso 1 1 calc R U . . .
H10B H 0.3595 0.4920 0.4979 0.070 Uiso 1 1 calc R U . . .
H10C H 0.4465 0.4638 0.4220 0.070 Uiso 1 1 calc R U . . .
C11 C 0.3708(8) 0.5835(9) 0.2638(7) 0.057(3) Uani 1 1 d . . . . .
H11A H 0.4465 0.5659 0.2483 0.086 Uiso 1 1 calc R U . . .
H11B H 0.3557 0.6533 0.2191 0.086 Uiso 1 1 calc R U . . .
H11C H 0.3214 0.5297 0.2587 0.086 Uiso 1 1 calc R U . . .
C12 C 0.4265(7) 0.6702(8) 0.3704(8) 0.053(3) Uani 1 1 d . . . . .
H12A H 0.4101 0.6762 0.4341 0.080 Uiso 1 1 calc R U . . .
H12B H 0.4141 0.7381 0.3217 0.080 Uiso 1 1 calc R U . . .
H12C H 0.5030 0.6514 0.3604 0.080 Uiso 1 1 calc R U . . .
C13 C 0.2034(8) 0.0476(7) 0.6487(7) 0.045(2) Uani 1 1 d . . . . .
H13 H 0.1283 0.0286 0.6691 0.054 Uiso 1 1 calc R U . . .
C14 C 0.2757(10) -0.0254(8) 0.6559(8) 0.065(3) Uani 1 1 d . . . . .
H14 H 0.2537 -0.0983 0.6810 0.078 Uiso 1 1 calc R U . . .
C15 C 0.3839(10) 0.0038(9) 0.6269(10) 0.075(4) Uani 1 1 d . . . . .
H15 H 0.4361 -0.0500 0.6321 0.090 Uiso 1 1 calc R U . . .
C16 C 0.4182(8) 0.1050(9) 0.5918(9) 0.065(3) Uani 1 1 d . . . . .
H16 H 0.4929 0.1259 0.5715 0.078 Uiso 1 1 calc R U . . .
C17 C 0.3402(7) 0.1738(7) 0.5874(7) 0.045(2) Uani 1 1 d . . . . .
H17 H 0.3602 0.2472 0.5642 0.054 Uiso 1 1 calc R U . . .
C18 C 0.1617(11) 0.5799(9) 0.0853(8) 0.069(3) Uani 1 1 d . . . . .
H18 H 0.1624 0.5176 0.1397 0.083 Uiso 1 1 calc R U . . .
C19 C 0.1697(13) 0.5708(11) -0.0017(10) 0.094(5) Uani 1 1 d . . . . .
H19 H 0.1769 0.5026 -0.0076 0.113 Uiso 1 1 calc R U . . .
C20 C 0.1677(13) 0.6553(13) -0.0796(10) 0.103(6) Uani 1 1 d . . . . .
H20 H 0.1730 0.6487 -0.1412 0.124 Uiso 1 1 calc R U . . .
C21 C 0.1583(13) 0.7468(11) -0.0688(9) 0.091(5) Uani 1 1 d . . . . .
H21 H 0.1559 0.8099 -0.1222 0.109 Uiso 1 1 calc R U . . .
C22 C 0.1521(9) 0.7499(8) 0.0208(6) 0.053(3) Uani 1 1 d . . . . .
H22 H 0.1463 0.8175 0.0283 0.064 Uiso 1 1 calc R U . . .
C23 C 0.2940(7) 0.9783(7) 0.4123(8) 0.047(2) Uani 1 1 d . . . . .
H23 H 0.2735 0.9571 0.4795 0.056 Uiso 1 1 calc R U . . .
C24 C 0.3418(8) 1.0745(7) 0.3659(8) 0.052(3) Uani 1 1 d . . . . .
H24 H 0.3539 1.1204 0.4003 0.063 Uiso 1 1 calc R U . . .
C25 C 0.3726(8) 1.1061(7) 0.2710(9) 0.058(3) Uani 1 1 d . . . . .
H25 H 0.4057 1.1744 0.2376 0.069 Uiso 1 1 calc R U . . .
C26 C 0.3560(10) 1.0405(8) 0.2253(8) 0.062(3) Uani 1 1 d . . . . .
H26 H 0.3780 1.0595 0.1585 0.074 Uiso 1 1 calc R U . . .
C27 C 0.3072(8) 0.9461(7) 0.2758(7) 0.046(2) Uani 1 1 d . . . . .
H27 H 0.2951 0.8994 0.2422 0.055 Uiso 1 1 calc R U . . .
C28 C 0.4152(8) 0.6862(7) 0.6897(8) 0.048(2) Uani 1 1 d . . . . .
C29 C 0.3300(7) 0.6856(6) 0.6248(6) 0.0356(18) Uani 1 1 d . . . . .
C30 C 0.0742(6) 0.9097(6) 0.2083(6) 0.0332(17) Uani 1 1 d . . . . .
C31 C 0.0617(11) 1.0172(8) 0.1421(8) 0.063(3) Uani 1 1 d . . . . .
C32 C 0.5987(19) 0.6037(14) 0.9005(13) 0.111(6) Uani 1 1 d D . . . .
H32 H 0.5927 0.5521 0.8706 0.133 Uiso 1 1 calc R U . . .
C33 C 0.6910(16) 0.6391(13) 0.8990(11) 0.093(5) Uani 1 1 d D . . . .
H33 H 0.7507 0.6120 0.8687 0.112 Uiso 1 1 calc R U . . .
C34 C 0.7123(16) 0.7093(15) 0.9349(13) 0.121(7) Uani 1 1 d D . . . .
H34 H 0.7841 0.7368 0.9296 0.145 Uiso 1 1 calc R U . . .
C35 C 0.6247(19) 0.7416(12) 0.9812(11) 0.101(5) Uani 1 1 d D . . . .
H35 H 0.6354 0.7912 1.0122 0.121 Uiso 1 1 calc R U . . .
C36 C 0.522(2) 0.7047(15) 0.9842(12) 0.123(7) Uani 1 1 d D . . . .
H36 H 0.4622 0.7290 1.0164 0.148 Uiso 1 1 calc R U . . .
C38 C 0.416(3) 0.9370(18) 0.032(2) 0.174(14) Uani 1 1 d D . . . .
C39 C 0.488(4) 1.0782(18) -0.088(2) 0.224(18) Uani 1 1 d D . . . .
N5 N 0.395(3) 1.011(3) -0.055(3) 0.195(11) Uiso 0.5 1 d . . P . .
C40 C 0.395(3) 1.011(3) -0.055(3) 0.195(11) Uiso 0.5 1 d D . P . .

loop_
_atom_site_aniso_label
_atom_site_aniso_U_11
_atom_site_aniso_U_22
_atom_site_aniso_U_33
_atom_site_aniso_U_23
_atom_site_aniso_U_13
_atom_site_aniso_U_12
Ag1 0.0274(3) 0.0236(3) 0.0408(3) -0.0144(2) -0.0019(2) -0.0009(2)
Ag2 0.0337(3) 0.0369(3) 0.0333(3) -0.0089(3) -0.0041(3) 0.0074(3)
Ag3 0.0403(4) 0.0322(3) 0.0391(3) -0.0160(3) -0.0072(3) 0.0096(3)
Ag4 0.0449(4) 0.0262(3) 0.0426(4) -0.0012(3) -0.0151(3) -0.0067(3)
Ag5A 0.0422(7) 0.0253(6) 0.0769(19) -0.0215(8) 0.0054(10) -0.0059(5)
Ag5B 0.035(6) 0.027(4) 0.024(7) 0.010(4) -0.013(5) 0.003(3)
S1 0.0258(9) 0.0189(8) 0.0305(9) -0.0102(7) -0.0019(7) 0.0027(7)
S2 0.0199(8) 0.0210(8) 0.0333(10) -0.0096(7) 0.0001(7) 0.0024(7)
S3 0.0241(9) 0.0208(8) 0.0281(9) -0.0051(7) -0.0041(7) 0.0009(7)
F1 0.155(8) 0.053(4) 0.123(7) -0.022(4) -0.088(6) 0.012(4)
F2 0.045(4) 0.150(8) 0.136(7) -0.073(6) -0.004(4) -0.015(4)
F3 0.107(6) 0.075(5) 0.120(6) -0.071(5) -0.058(5) 0.036(4)
F4 0.170(10) 0.067(5) 0.193(11) -0.008(6) -0.112(9) 0.049(6)
F5 0.221(11) 0.054(4) 0.078(5) 0.026(4) 0.057(6) 0.030(6)
F6 0.221(11) 0.032(3) 0.096(6) -0.020(4) -0.013(6) 0.017(5)
O1 0.050(4) 0.028(3) 0.052(4) -0.017(3) -0.001(3) 0.004(3)
O2 0.056(4) 0.031(3) 0.046(4) -0.012(3) 0.005(3) -0.003(3)
O3 0.074(5) 0.032(3) 0.086(5) -0.020(3) -0.045(4) 0.000(3)
O4 0.116(7) 0.030(4) 0.113(7) -0.025(4) -0.070(6) 0.018(4)
N1 0.033(4) 0.018(3) 0.064(5) -0.016(3) -0.005(3) -0.003(3)
N2 0.042(4) 0.036(4) 0.044(4) -0.021(3) -0.013(3) 0.016(3)
N3 0.048(4) 0.041(4) 0.039(4) -0.017(3) -0.005(3) 0.014(3)
N4 0.20(2) 0.141(18) 0.18(2) -0.039(15) -0.067(18) 0.014(16)
C1 0.018(3) 0.013(3) 0.047(5) -0.003(3) 0.013(3) -0.003(3)
C2 0.038(5) 0.031(4) 0.046(5) 0.000(4) -0.015(4) 0.007(4)
C3 0.034(4) 0.032(4) 0.046(5) -0.015(4) -0.013(4) 0.012(3)
C4 0.049(5) 0.053(5) 0.042(5) -0.030(4) -0.010(4) 0.014(4)
C5 0.049(5) 0.026(4) 0.034(4) -0.017(3) -0.008(4) 0.007(3)
C6 0.060(6) 0.046(5) 0.066(6) -0.040(5) -0.003(5) 0.006(5)
C7 0.089(9) 0.068(7) 0.049(6) -0.031(5) -0.021(6) 0.031(6)
C8 0.049(6) 0.047(5) 0.063(6) -0.031(5) 0.009(5) 0.013(4)
C9 0.016(3) 0.031(4) 0.046(5) -0.018(4) 0.001(3) 0.002(3)
C10 0.030(4) 0.038(5) 0.058(6) 0.004(4) -0.011(4) 0.012(4)
C11 0.034(5) 0.081(7) 0.063(6) -0.038(6) 0.004(5) 0.017(5)
C12 0.023(4) 0.059(6) 0.086(7) -0.041(6) 0.005(4) 0.001(4)
C13 0.043(5) 0.043(5) 0.055(6) -0.024(4) -0.004(4) 0.013(4)
C14 0.087(9) 0.034(5) 0.081(8) -0.027(5) -0.021(7) 0.029(5)
C15 0.064(8) 0.057(7) 0.120(11) -0.044(7) -0.031(7) 0.036(6)
C16 0.038(5) 0.071(7) 0.106(9) -0.051(7) -0.027(6) 0.024(5)
C17 0.042(5) 0.036(5) 0.061(6) -0.020(4) -0.015(4) 0.007(4)
C18 0.108(10) 0.049(6) 0.059(7) -0.032(5) -0.012(6) 0.025(6)
C19 0.141(14) 0.084(9) 0.091(10) -0.062(8) -0.054(10) 0.059(9)
C20 0.138(13) 0.136(13) 0.077(9) -0.079(10) -0.056(9) 0.085(11)
C21 0.133(13) 0.075(9) 0.055(7) -0.009(6) -0.021(8) 0.042(9)
C22 0.072(7) 0.050(6) 0.035(5) -0.014(4) -0.001(5) 0.023(5)
C23 0.041(5) 0.042(5) 0.069(6) -0.033(5) -0.008(5) 0.011(4)
C24 0.049(6) 0.027(4) 0.084(8) -0.020(5) -0.017(5) 0.001(4)
C25 0.050(6) 0.022(4) 0.089(8) 0.001(5) -0.014(6) -0.006(4)
C26 0.076(8) 0.045(6) 0.059(6) -0.006(5) -0.018(6) -0.002(5)
C27 0.051(6) 0.031(4) 0.059(6) -0.017(4) -0.016(5) 0.002(4)
C28 0.044(5) 0.034(5) 0.077(7) -0.032(5) -0.014(5) -0.004(4)
C29 0.042(5) 0.024(4) 0.044(5) -0.014(4) -0.006(4) -0.006(3)
C30 0.030(4) 0.029(4) 0.037(5) -0.006(3) -0.004(4) -0.004(3)
C31 0.092(9) 0.032(5) 0.057(7) -0.004(5) -0.005(6) 0.019(5)
C32 0.153(18) 0.093(12) 0.112(14) -0.057(11) -0.047(14) 0.006(13)
C33 0.129(16) 0.064(9) 0.078(10) -0.015(8) -0.012(10) 0.039(10)
C34 0.142(17) 0.095(13) 0.082(12) 0.031(10) -0.027(12) 0.026(12)
C35 0.155(17) 0.076(10) 0.085(11) -0.031(8) -0.059(12) 0.014(11)
C36 0.19(2) 0.093(13) 0.087(12) -0.030(10) -0.024(13) 0.026(14)
C38 0.20(3) 0.15(2) 0.21(3) -0.13(3) 0.07(2) -0.02(2)
C39 0.30(5) 0.16(2) 0.24(4) -0.15(2) 0.09(4) 0.01(4)

loop_
_atom_type_symbol
_atom_type_description
_atom_type_scat_dispersion_real
_atom_type_scat_dispersion_imag
_atom_type_scat_source
C C 0.0033 0.0016 'International Tables Vol C Tables 4.2.6.8 and 6.1.1.4'
H H 0.0000 0.0000 'International Tables Vol C Tables 4.2.6.8 and 6.1.1.4'
N N 0.0061 0.0033 'International Tables Vol C Tables 4.2.6.8 and 6.1.1.4'
O O 0.0106 0.0060 'International Tables Vol C Tables 4.2.6.8 and 6.1.1.4'
F F 0.0171 0.0103 'International Tables Vol C Tables 4.2.6.8 and 6.1.1.4'
S S 0.1246 0.1234 'International Tables Vol C Tables 4.2.6.8 and 6.1.1.4'
Ag Ag -0.8971 1.1015 'International Tables Vol C Tables 4.2.6.8 and 6.1.1.4'

loop_
_geom_angle_atom_site_label_1
_geom_angle_atom_site_label_2
_geom_angle_atom_site_label_3
_geom_angle
_geom_angle_site_symmetry_1
_geom_angle_site_symmetry_3
_geom_angle_publ_flag
S1 Ag1 S2 171.33(7) . . ?
S1 Ag1 Ag4 121.7(2) . . ?
S2 Ag1 Ag4 58.9(2) . . ?
S1 Ag1 Ag4 58.31(18) . 2_566 ?
S2 Ag1 Ag4 130.20(19) . 2_566 ?
Ag4 Ag1 Ag4 112.81(12) . 2_566 ?
S1 Ag1 Ag2 132.3(2) . . ?
S2 Ag1 Ag2 51.7(2) . . ?
Ag4 Ag1 Ag2 102.1(3) . . ?
Ag4 Ag1 Ag2 89.55(16) 2_566 . ?
S1 Ag1 Ag3 51.3(2) . . ?
S2 Ag1 Ag3 124.1(2) . . ?
Ag4 Ag1 Ag3 76.1(3) . . ?
Ag4 Ag1 Ag3 95.61(17) 2_566 . ?
Ag2 Ag1 Ag3 174.83(4) . . ?
S1 Ag1 Ag1 88.9(3) . 2_566 ?
S2 Ag1 Ag1 97.9(3) . 2_566 ?
Ag4 Ag1 Ag1 58.2(3) . 2_566 ?
Ag4 Ag1 Ag1 54.7(2) 2_566 2_566 ?
Ag2 Ag1 Ag1 100.3(3) . 2_566 ?
Ag3 Ag1 Ag1 83.0(3) . 2_566 ?
N3 Ag2 O1 84.3(3) . . ?
N3 Ag2 S2 128.4(3) . . ?
O1 Ag2 S2 110.7(2) . . ?
N3 Ag2 S3 113.0(2) . 2_566 ?
O1 Ag2 S3 111.0(2) . 2_566 ?
S2 Ag2 S3 106.8(3) . 2_566 ?
N3 Ag2 Ag1 120.1(3) . . ?
O1 Ag2 Ag1 153.71(18) . . ?
S2 Ag2 Ag1 47.60(19) . . ?
S3 Ag2 Ag1 70.47(18) 2_566 . ?
N3 Ag2 Ag5B 147.7(3) . . ?
O1 Ag2 Ag5B 73.7(4) . . ?
S2 Ag2 Ag5B 45.6(4) . . ?
S3 Ag2 Ag5B 97.0(3) 2_566 . ?
Ag1 Ag2 Ag5B 80.1(4) . . ?
N2 Ag3 S3 123.4(3) . . ?
N2 Ag3 S1 118.0(3) . . ?
S3 Ag3 S1 115.5(2) . . ?
N2 Ag3 O2 91.0(4) . 2_566 ?
S3 Ag3 O2 102.1(3) . 2_566 ?
S1 Ag3 O2 94.2(3) . 2_566 ?
N2 Ag3 Ag1 123.0(3) . . ?
S3 Ag3 Ag1 83.4(4) . . ?
S1 Ag3 Ag1 46.46(19) . . ?
O2 Ag3 Ag1 135.5(2) 2_566 . ?
N2 Ag3 Ag5B 128.0(4) . 2_566 ?
S3 Ag3 Ag5B 100.6(3) . 2_566 ?
S1 Ag3 Ag5B 48.6(4) . 2_566 ?
O2 Ag3 Ag5B 50.5(3) 2_566 2_566 ?
Ag1 Ag3 Ag5B 84.9(3) . 2_566 ?
O3 Ag4 S3 108.5(3) . . ?
O3 Ag4 S2 98.6(3) . . ?
S3 Ag4 S2 134.30(15) . . ?
O3 Ag4 S1 113.7(3) . 2_566 ?
S3 Ag4 S1 114.9(3) . 2_566 ?
S2 Ag4 S1 84.74(18) . 2_566 ?
O3 Ag4 Ag5A 77.1(3) . . ?
S3 Ag4 Ag5A 167.93(8) . . ?
S2 Ag4 Ag5A 52.62(16) . . ?
S1 Ag4 Ag5A 53.3(2) 2_566 . ?
O3 Ag4 Ag1 139.1(2) . . ?
S3 Ag4 Ag1 87.7(3) . . ?
S2 Ag4 Ag1 49.4(3) . . ?
S1 Ag4 Ag1 90.8(2) 2_566 . ?
Ag5A Ag4 Ag1 94.8(3) . . ?
O3 Ag4 Ag1 152.8(2) . 2_566 ?
S3 Ag4 Ag1 73.41(18) . 2_566 ?
S2 Ag4 Ag1 98.23(17) . 2_566 ?
S1 Ag4 Ag1 47.1(2) 2_566 2_566 ?
Ag5A Ag4 Ag1 96.62(18) . 2_566 ?
Ag1 Ag4 Ag1 67.19(12) . 2_566 ?
O3 Ag4 Ag5B 87.9(6) . . ?
S3 Ag4 Ag5B 161.9(5) . . ?
S2 Ag4 Ag5B 46.2(4) . . ?
S1 Ag4 Ag5B 49.1(3) 2_566 . ?
Ag1 Ag4 Ag5B 84.4(6) . . ?
Ag1 Ag4 Ag5B 88.5(5) 2_566 . ?
N1 Ag5A S2 117.1(4) . . ?
N1 Ag5A S1 141.8(2) . 2_566 ?
S2 Ag5A S1 92.8(2) . 2_566 ?
N1 Ag5A O4 84.0(4) . . ?
S2 Ag5A O4 117.1(3) . . ?
S1 Ag5A O4 103.8(4) 2_566 . ?
N1 Ag5A Ag4 156.3(3) . . ?
S2 Ag5A Ag4 58.7(3) . . ?
S1 Ag5A Ag4 59.47(17) 2_566 . ?
O4 Ag5A Ag4 79.0(3) . . ?
N1 Ag5B S2 119.6(7) . . ?
N1 Ag5B S1 139.2(10) . 2_566 ?
S2 Ag5B S1 95.6(5) . 2_566 ?
N1 Ag5B O2 90.2(5) . . ?
S2 Ag5B O2 114.7(12) . . ?
S1 Ag5B O2 93.3(8) 2_566 . ?
N1 Ag5B Ag4 130.5(12) . . ?
S2 Ag5B Ag4 54.1(4) . . ?
S1 Ag5B Ag4 54.6(3) 2_566 . ?
O2 Ag5B Ag4 139.1(9) . . ?
N1 Ag5B Ag2 118.6(7) . . ?
S2 Ag5B Ag2 49.1(5) . . ?
S1 Ag5B Ag2 99.6(9) 2_566 . ?
O2 Ag5B Ag2 65.5(7) . . ?
Ag4 Ag5B Ag2 93.1(6) . . ?
N1 Ag5B Ag3 136.8(7) . 2_566 ?
S2 Ag5B Ag3 94.8(8) . 2_566 ?
S1 Ag5B Ag3 48.6(5) 2_566 2_566 ?
O2 Ag5B Ag3 49.6(5) . 2_566 ?
Ag4 Ag5B Ag3 90.1(4) . 2_566 ?
Ag2 Ag5B Ag3 64.0(6) . 2_566 ?
C5 S1 Ag1 106.5(4) . . ?
C5 S1 Ag3 116.8(4) . . ?
Ag1 S1 Ag3 82.2(2) . . ?
C5 S1 Ag5B 122.6(6) . 2_566 ?
Ag1 S1 Ag5B 130.2(5) . 2_566 ?
Ag3 S1 Ag5B 82.7(8) . 2_566 ?
C5 S1 Ag5A 114.2(4) . 2_566 ?
Ag1 S1 Ag5A 133.31(14) . 2_566 ?
Ag3 S1 Ag5A 98.4(3) . 2_566 ?
C5 S1 Ag4 117.2(3) . 2_566 ?
Ag1 S1 Ag4 74.6(3) . 2_566 ?
Ag3 S1 Ag4 125.23(17) . 2_566 ?
Ag5B S1 Ag4 76.3(5) 2_566 2_566 ?
Ag5A S1 Ag4 67.2(3) 2_566 2_566 ?
C9 S2 Ag1 112.3(4) . . ?
C9 S2 Ag5B 123.1(6) . . ?
Ag1 S2 Ag5B 123.1(5) . . ?
C9 S2 Ag5A 114.1(3) . . ?
Ag1 S2 Ag5A 125.8(2) . . ?
C9 S2 Ag2 117.2(4) . . ?
Ag1 S2 Ag2 80.7(2) . . ?
Ag5B S2 Ag2 85.3(8) . . ?
Ag5A S2 Ag2 101.4(3) . . ?
C9 S2 Ag4 107.9(3) . . ?
Ag1 S2 Ag4 71.61(15) . . ?
Ag5B S2 Ag4 79.7(5) . . ?
Ag5A S2 Ag4 68.7(3) . . ?
Ag2 S2 Ag4 133.3(3) . . ?
C1 S3 Ag3 112.5(3) . . ?
C1 S3 Ag4 109.6(3) . . ?
Ag3 S3 Ag4 105.6(4) . . ?
C1 S3 Ag2 110.6(4) . 2_566 ?
Ag3 S3 Ag2 92.09(18) . 2_566 ?
Ag4 S3 Ag2 124.79(15) . 2_566 ?
C30 O1 Ag2 115.0(6) . . ?
C30 O2 Ag3 131.3(6) . 2_566 ?
C30 O2 Ag5B 110.7(7) . . ?
Ag3 O2 Ag5B 79.9(5) 2_566 . ?
C29 O3 Ag4 129.5(6) . . ?
C29 O4 Ag5A 115.8(6) . . ?
C23 N1 C27 116.3(8) . . ?
C23 N1 Ag5A 118.5(7) . . ?
C27 N1 Ag5A 125.0(6) . . ?
C23 N1 Ag5B 130.3(9) . . ?
C27 N1 Ag5B 110.9(9) . . ?
C13 N2 C17 120.9(8) . . ?
C13 N2 Ag3 114.9(7) . . ?
C17 N2 Ag3 124.1(6) . . ?
C18 N3 C22 116.4(9) . . ?
C18 N3 Ag2 119.6(7) . . ?
C22 N3 Ag2 122.7(7) . . ?
C32 N4 C36 113.7(16) . . ?
C4 C1 C2 108.1(8) . . ?
C4 C1 C3 107.2(7) . . ?
C2 C1 C3 112.4(7) . . ?
C4 C1 S3 110.4(6) . . ?
C2 C1 S3 108.6(6) . . ?
C3 C1 S3 110.1(6) . . ?
C1 C2 H2A 109.5 . . ?
C1 C2 H2B 109.5 . . ?
H2A C2 H2B 109.5 . . ?
C1 C2 H2C 109.5 . . ?
H2A C2 H2C 109.5 . . ?
H2B C2 H2C 109.5 . . ?
C1 C3 H3A 109.5 . . ?
C1 C3 H3B 109.5 . . ?
H3A C3 H3B 109.5 . . ?
C1 C3 H3C 109.5 . . ?
H3A C3 H3C 109.5 . . ?
H3B C3 H3C 109.5 . . ?
C1 C4 H4A 109.5 . . ?
C1 C4 H4B 109.5 . . ?
H4A C4 H4B 109.5 . . ?
C1 C4 H4C 109.5 . . ?
H4A C4 H4C 109.5 . . ?
H4B C4 H4C 109.5 . . ?
C6 C5 C8 113.1(8) . . ?
C6 C5 C7 109.6(8) . . ?
C8 C5 C7 110.2(9) . . ?
C6 C5 S1 104.2(7) . . ?
C8 C5 S1 108.9(6) . . ?
C7 C5 S1 110.5(7) . . ?
C5 C6 H6A 109.5 . . ?
C5 C6 H6B 109.5 . . ?
H6A C6 H6B 109.5 . . ?
C5 C6 H6C 109.5 . . ?
H6A C6 H6C 109.5 . . ?
H6B C6 H6C 109.5 . . ?
C5 C7 H7A 109.5 . . ?
C5 C7 H7B 109.5 . . ?
H7A C7 H7B 109.5 . . ?
C5 C7 H7C 109.5 . . ?
H7A C7 H7C 109.5 . . ?
H7B C7 H7C 109.5 . . ?
C5 C8 H8A 109.5 . . ?
C5 C8 H8B 109.5 . . ?
H8A C8 H8B 109.5 . . ?
C5 C8 H8C 109.5 . . ?
H8A C8 H8C 109.5 . . ?
H8B C8 H8C 109.5 . . ?
C10 C9 C11 113.4(8) . . ?
C10 C9 C12 110.1(8) . . ?
C11 C9 C12 109.7(8) . . ?
C10 C9 S2 107.1(6) . . ?
C11 C9 S2 106.4(6) . . ?
C12 C9 S2 110.0(6) . . ?
C9 C10 H10A 109.5 . . ?
C9 C10 H10B 109.5 . . ?
H10A C10 H10B 109.5 . . ?
C9 C10 H10C 109.5 . . ?
H10A C10 H10C 109.5 . . ?
H10B C10 H10C 109.5 . . ?
C9 C11 H11A 109.5 . . ?
C9 C11 H11B 109.5 . . ?
H11A C11 H11B 109.5 . . ?
C9 C11 H11C 109.5 . . ?
H11A C11 H11C 109.5 . . ?
H11B C11 H11C 109.5 . . ?
C9 C12 H12A 109.5 . . ?
C9 C12 H12B 109.5 . . ?
H12A C12 H12B 109.5 . . ?
C9 C12 H12C 109.5 . . ?
H12A C12 H12C 109.5 . . ?
H12B C12 H12C 109.5 . . ?
N2 C13 C14 119.2(10) . . ?
N2 C13 H13 120.4 . . ?
C14 C13 H13 120.4 . . ?
C13 C14 C15 119.5(11) . . ?
C13 C14 H14 120.3 . . ?
C15 C14 H14 120.3 . . ?
C16 C15 C14 122.2(10) . . ?
C16 C15 H15 118.9 . . ?
C14 C15 H15 118.9 . . ?
C17 C16 C15 114.6(11) . . ?
C17 C16 H16 122.7 . . ?
C15 C16 H16 122.7 . . ?
C16 C17 N2 123.6(10) . . ?
C16 C17 H17 118.2 . . ?
N2 C17 H17 118.2 . . ?
N3 C18 C19 121.8(12) . . ?
N3 C18 H18 119.1 . . ?
C19 C18 H18 119.1 . . ?
C20 C19 C18 121.3(12) . . ?
C20 C19 H19 119.4 . . ?
C18 C19 H19 119.4 . . ?
C21 C20 C19 117.6(12) . . ?
C21 C20 H20 121.2 . . ?
C19 C20 H20 121.2 . . ?
C20 C21 C22 117.8(12) . . ?
C20 C21 H21 121.1 . . ?
C22 C21 H21 121.1 . . ?
N3 C22 C21 125.2(11) . . ?
N3 C22 H22 117.4 . . ?
C21 C22 H22 117.4 . . ?
N1 C23 C24 121.9(10) . . ?
N1 C23 H23 119.1 . . ?
C24 C23 H23 119.1 . . ?
C23 C24 C25 120.3(10) . . ?
C23 C24 H24 119.9 . . ?
C25 C24 H24 119.9 . . ?
C26 C25 C24 118.6(10) . . ?
C26 C25 H25 120.7 . . ?
C24 C25 H25 120.7 . . ?
C25 C26 C27 118.1(11) . . ?
C25 C26 H26 120.9 . . ?
C27 C26 H26 120.9 . . ?
N1 C27 C26 124.9(9) . . ?
N1 C27 H27 117.6 . . ?
C26 C27 H27 117.6 . . ?
F3 C28 F1 103.5(10) . . ?
F3 C28 F2 104.7(8) . . ?
F1 C28 F2 106.3(10) . . ?
F3 C28 C29 115.6(8) . . ?
F1 C28 C29 113.7(8) . . ?
F2 C28 C29 112.1(9) . . ?
O4 C29 O3 126.4(9) . . ?
O4 C29 C28 117.5(8) . . ?
O3 C29 C28 116.1(8) . . ?
O1 C30 O2 132.3(8) . . ?
O1 C30 C31 111.0(9) . . ?
O2 C30 C31 116.7(8) . . ?
F6 C31 F4 106.8(11) . . ?
F6 C31 F5 100.8(11) . . ?
F4 C31 F5 109.1(12) . . ?
F6 C31 C30 110.6(10) . . ?
F4 C31 C30 112.3(10) . . ?
F5 C31 C30 116.3(10) . . ?
C33 C32 N4 124.7(13) . . ?
C33 C32 H32 117.7 . . ?
N4 C32 H32 117.7 . . ?
C32 C33 C34 125.1(14) . . ?
C32 C33 H33 117.4 . . ?
C34 C33 H33 117.4 . . ?
C33 C34 C35 115.0(16) . . ?
C33 C34 H34 122.5 . . ?
C35 C34 H34 122.5 . . ?
C36 C35 C34 121.5(14) . . ?
C36 C35 H35 119.3 . . ?
C34 C35 H35 119.3 . . ?
N4 C36 C35 119.9(16) . . ?
N4 C36 H36 120.0 . . ?
C35 C36 H36 120.0 . . ?
N5 C38 C39 133(3) . 2_675 ?
N5 C39 C38 122(3) . 2_675 ?
C39 N5 C38 105.2(18) . . ?

loop_
_geom_bond_atom_site_label_1
_geom_bond_atom_site_label_2
_geom_bond_distance
_geom_bond_site_symmetry_2
_geom_bond_publ_flag
Ag1 S1 2.323(9) . ?
Ag1 S2 2.350(9) . ?
Ag1 Ag4 2.934(10) . ?
Ag1 Ag4 3.056(14) 2_566 ?
Ag1 Ag2 3.140(11) . ?
Ag1 Ag3 3.175(11) . ?
Ag1 Ag1 3.316(10) 2_566 ?
Ag2 N3 2.278(12) . ?
Ag2 O1 2.329(11) . ?
Ag2 S2 2.498(9) . ?
Ag2 S3 2.521(11) 2_566 ?
Ag2 Ag5B 3.29(3) . ?
Ag3 N2 2.179(10) . ?
Ag3 S3 2.331(8) . ?
Ag3 S1 2.501(9) . ?
Ag3 O2 2.559(10) 2_566 ?
Ag3 Ag5B 3.31(3) 2_566 ?
Ag4 O3 2.341(10) . ?
Ag4 S3 2.403(9) . ?
Ag4 S2 2.649(12) . ?
Ag4 S1 2.697(9) 2_566 ?
Ag4 Ag5A 2.887(11) . ?
Ag4 Ag1 3.056(14) 2_566 ?
Ag4 Ag5B 3.217(17) . ?
Ag5A N1 2.187(10) . ?
Ag5A S2 2.463(9) . ?
Ag5A S1 2.511(10) 2_566 ?
Ag5A O4 2.594(13) . ?
Ag5B N1 2.24(2) . ?
Ag5B S2 2.358(16) . ?
Ag5B S1 2.503(14) 2_566 ?
Ag5B O2 2.59(3) . ?
Ag5B Ag3 3.31(3) 2_566 ?
S1 C5 1.777(10) . ?
S1 Ag5B 2.503(14) 2_566 ?
S1 Ag5A 2.511(10) 2_566 ?
S1 Ag4 2.697(9) 2_566 ?
S2 C9 1.829(10) . ?
S3 C1 1.808(11) . ?
S3 Ag2 2.521(11) 2_566 ?
F1 C28 1.287(13) . ?
F2 C28 1.314(13) . ?
F3 C28 1.231(11) . ?
F4 C31 1.274(16) . ?
F5 C31 1.306(14) . ?
F6 C31 1.265(14) . ?
O1 C30 1.169(10) . ?
O2 C30 1.210(11) . ?
O2 Ag3 2.559(10) 2_566 ?
O3 C29 1.167(11) . ?
O4 C29 1.142(11) . ?
N1 C23 1.299(12) . ?
N1 C27 1.308(13) . ?
N2 C13 1.291(13) . ?
N2 C17 1.328(13) . ?
N3 C18 1.259(13) . ?
N3 C22 1.283(12) . ?
N4 C32 1.344(16) . ?
N4 C36 1.351(16) . ?
C1 C4 1.469(12) . ?
C1 C2 1.494(11) . ?
C1 C3 1.511(12) . ?
C2 H2A 0.9800 . ?
C2 H2B 0.9800 . ?
C2 H2C 0.9800 . ?
C3 H3A 0.9800 . ?
C3 H3B 0.9800 . ?
C3 H3C 0.9800 . ?
C4 H4A 0.9800 . ?
C4 H4B 0.9800 . ?
C4 H4C 0.9800 . ?
C5 C6 1.445(13) . ?
C5 C8 1.502(14) . ?
C5 C7 1.520(14) . ?
C6 H6A 0.9800 . ?
C6 H6B 0.9800 . ?
C6 H6C 0.9800 . ?
C7 H7A 0.9800 . ?
C7 H7B 0.9800 . ?
C7 H7C 0.9800 . ?
C8 H8A 0.9800 . ?
C8 H8B 0.9800 . ?
C8 H8C 0.9800 . ?
C9 C10 1.444(12) . ?
C9 C11 1.483(14) . ?
C9 C12 1.493(12) . ?
C10 H10A 0.9800 . ?
C10 H10B 0.9800 . ?
C10 H10C 0.9800 . ?
C11 H11A 0.9800 . ?
C11 H11B 0.9800 . ?
C11 H11C 0.9800 . ?
C12 H12A 0.9800 . ?
C12 H12B 0.9800 . ?
C12 H12C 0.9800 . ?
C13 C14 1.300(13) . ?
C13 H13 0.9500 . ?
C14 C15 1.372(18) . ?
C14 H14 0.9500 . ?
C15 C16 1.331(17) . ?
C15 H15 0.9500 . ?
C16 C17 1.315(13) . ?
C16 H16 0.9500 . ?
C17 H17 0.9500 . ?
C18 C19 1.339(17) . ?
C18 H18 0.9500 . ?
C19 C20 1.33(2) . ?
C19 H19 0.9500 . ?
C20 C21 1.291(19) . ?
C20 H20 0.9500 . ?
C21 C22 1.349(17) . ?
C21 H21 0.9500 . ?
C22 H22 0.9500 . ?
C23 C24 1.343(14) . ?
C23 H23 0.9500 . ?
C24 C25 1.344(16) . ?
C24 H24 0.9500 . ?
C25 C26 1.315(15) . ?
C25 H25 0.9500 . ?
C26 C27 1.338(14) . ?
C26 H26 0.9500 . ?
C27 H27 0.9500 . ?
C28 C29 1.522(13) . ?
C30 C31 1.465(13) . ?
C32 C33 1.24(2) . ?
C32 H32 0.9500 . ?
C33 C34 1.27(2) . ?
C33 H33 0.9500 . ?
C34 C35 1.36(2) . ?
C34 H34 0.9500 . ?
C35 C36 1.35(3) . ?
C35 H35 0.9500 . ?
C36 H36 0.9500 . ?
C38 N5 1.402(19) . ?
C38 C39 1.51(4) 2_675 ?
C39 N5 1.399(19) . ?
C39 C38 1.51(4) 2_675 ?
